data_7007430
loop_
_publ_author_name
'Bresner, Christopher'
'Day, Joanna K.'
'Coombs, Natalie D.'
'Fallis, Ian A.'
'Aldridge, Simon'
'Coles, Simon J.'
'Hursthouse, Michael B.'

_publ_section_title
;
 Fluoride anion binding by cyclic boronic esters: influence of backbone
 chelate on receptor integrity.
;
_journal_issue 30
_journal_name_full 'Dalton transactions (Cambridge, England : 2003)'
_journal_page_first 3660
_journal_page_last 3667
_journal_paper_doi 10.1039/B605031J
_journal_year 2006
_chemical_formula_sum 'C14 H16 B2 Fe O4'
_chemical_formula_weight 325.74
_chemical_name_common sa0418
_chemical_name_systematic
;
?
;
_space_group_IT_number 12
_symmetry_cell_setting monoclinic
_symmetry_space_group_name_Hall '-C 2y'
_symmetry_space_group_name_H-M 'C 1 2/m 1'
_atom_sites_solution_hydrogens geom
_atom_sites_solution_primary direct
_atom_sites_solution_secondary difmap
_audit_creation_method SHELXL-97
_cell_angle_alpha 90.00
_cell_angle_beta 104.211(3)
_cell_angle_gamma 90.00
_cell_formula_units_Z 2
_cell_length_a 7.0116(4)
_cell_length_b 10.0523(7)
_cell_length_c 9.8912(7)
_cell_measurement_reflns_used 1376
_cell_measurement_temperature 150(2)
_cell_measurement_theta_max 27.485
_cell_measurement_theta_min 2.91
_cell_volume 675.82(8)
_computing_cell_refinement 'HKL Scalepack (Otwinowski & Minor 1997)'
_computing_data_collection 'Collect (Nonius BV, 1997-2000)'
_computing_data_reduction 'HKL Denzo and Scalepack (Otwinowski & Minor 1997)'
_computing_molecular_graphics 'Ortep-3 for Windows (Farrugia, 1997)'
_computing_publication_material 'WinGX publication routines (Farrugia, 1999)'
_computing_structure_refinement 'SHELXL-97 (Sheldrick, 1997)'
_computing_structure_solution 'Sir-92 (A. Altomare, 1992)'
_diffrn_ambient_temperature 150(2)
_diffrn_measured_fraction_theta_full 0.997
_diffrn_measured_fraction_theta_max 0.997
_diffrn_measurement_device_type KappaCCD
_diffrn_measurement_method CCD
_diffrn_radiation_monochromator graphite
_diffrn_radiation_source 'fine-focus sealed tube'
_diffrn_radiation_type MoK\a
_diffrn_radiation_wavelength 0.71073
_diffrn_reflns_av_R_equivalents 0.0634
_diffrn_reflns_av_sigmaI/netI 0.0687
_diffrn_reflns_limit_h_max 8
_diffrn_reflns_limit_h_min -8
_diffrn_reflns_limit_k_max 12
_diffrn_reflns_limit_k_min -10
_diffrn_reflns_limit_l_max 12
_diffrn_reflns_limit_l_min -12
_diffrn_reflns_number 1901
_diffrn_reflns_theta_full 26.33
_diffrn_reflns_theta_max 26.33
_diffrn_reflns_theta_min 3.62
_exptl_absorpt_coefficient_mu 1.126
_exptl_absorpt_correction_T_max 0.9153
_exptl_absorpt_correction_T_min 0.7661
_exptl_absorpt_correction_type multi-scan
_exptl_absorpt_process_details 'Sortav (Blessing, 1995)'
_exptl_crystal_colour yellow
_exptl_crystal_density_diffrn 1.601
_exptl_crystal_density_method 'not measured'
_exptl_crystal_description plate
_exptl_crystal_F_000 336
_exptl_crystal_size_max 0.25
_exptl_crystal_size_mid 0.20
_exptl_crystal_size_min 0.08
_refine_diff_density_max 0.606
_refine_diff_density_min -0.547
_refine_diff_density_rms 0.108
_refine_ls_extinction_method none
_refine_ls_goodness_of_fit_ref 1.097
_refine_ls_hydrogen_treatment constr
_refine_ls_matrix_type full
_refine_ls_number_parameters 53
_refine_ls_number_reflns 740
_refine_ls_number_restraints 0
_refine_ls_restrained_S_all 1.097
_refine_ls_R_factor_all 0.0535
_refine_ls_R_factor_gt 0.0449
_refine_ls_shift/su_max 0.000
_refine_ls_shift/su_mean 0.000
_refine_ls_structure_factor_coef Fsqd
_refine_ls_weighting_details 'calc w=1/[\s^2^(Fo^2^)+(0.0245P)^2^+1.4290P] where P=(Fo^2^+2Fc^2^)/3'
_refine_ls_weighting_scheme calc
_refine_ls_wR_factor_gt 0.0934
_refine_ls_wR_factor_ref 0.0966
_reflns_number_gt 687
_reflns_number_total 740
_reflns_threshold_expression >2sigma(I)
_cod_data_source_file B605031J.txt
_cod_data_source_block sa0418
_cod_original_sg_symbol_H-M 'C 2/m'
_cod_database_code 7007430

loop_
_symmetry_equiv_pos_as_xyz
'x, y, z'
'-x, y, -z'
'x+1/2, y+1/2, z'
'-x+1/2, y+1/2, -z'
'-x, -y, -z'
'x, -y, z'
'-x+1/2, -y+1/2, -z'
'x+1/2, -y+1/2, z'

loop_
_atom_site_label
_atom_site_type_symbol
_atom_site_fract_x
_atom_site_fract_y
_atom_site_fract_z
_atom_site_U_iso_or_equiv
_atom_site_adp_type
_atom_site_occupancy
_atom_site_symmetry_multiplicity
_atom_site_calc_flag
_atom_site_refinement_flags
_atom_site_disorder_assembly
_atom_site_disorder_group
C1 C 0.2773(4) 0.0698(4) 0.0803(3) 0.0379(9) Uani 1 1 d . . .
H1 H 0.3497 0.1252 0.0330 0.045 Uiso 1 1 calc R . .
C2 C 0.1514(4) 0.1140(3) 0.1625(3) 0.0284(7) Uani 1 1 d . . .
H2 H 0.1259 0.2042 0.1807 0.034 Uiso 1 1 calc R . .
C3 C 0.0683(5) 0.0000 0.2141(4) 0.0216(9) Uani 1 2 d S . .
C4 C -0.3129(5) -0.0755(4) 0.4109(3) 0.0463(10) Uani 1 1 d . . .
H4A H -0.2764 -0.1104 0.5074 0.056 Uiso 1 1 calc R . .
H4B H -0.4443 -0.1104 0.3634 0.056 Uiso 1 1 calc R . .
B1 B -0.0923(6) 0.0000 0.2957(5) 0.0236(10) Uani 1 2 d S . .
Fe1 Fe 0.0000 0.0000 0.0000 0.0179(3) Uani 1 4 d S . .
O1 O -0.1682(3) -0.1128(2) 0.3362(2) 0.0420(6) Uani 1 1 d . . .

loop_
_atom_site_aniso_label
_atom_site_aniso_U_11
_atom_site_aniso_U_22
_atom_site_aniso_U_33
_atom_site_aniso_U_23
_atom_site_aniso_U_13
_atom_site_aniso_U_12
C1 0.0197(13) 0.068(2) 0.0253(16) 0.0011(15) 0.0034(12) -0.0188(15)
C2 0.0308(15) 0.0313(18) 0.0207(15) -0.0043(13) 0.0019(12) -0.0126(14)
C3 0.0184(18) 0.029(2) 0.0156(19) 0.000 0.0009(15) 0.000
C4 0.0306(15) 0.087(3) 0.0236(16) -0.0051(17) 0.0112(13) -0.0199(18)
B1 0.018(2) 0.035(3) 0.014(2) 0.000 -0.0029(17) 0.000
Fe1 0.0137(4) 0.0246(5) 0.0149(4) 0.000 0.0027(3) 0.000
O1 0.0497(14) 0.0432(15) 0.0419(14) -0.0063(11) 0.0282(12) -0.0150(12)

loop_
_atom_type_symbol
_atom_type_description
_atom_type_scat_dispersion_real
_atom_type_scat_dispersion_imag
_atom_type_scat_source
C C 0.0033 0.0016 'International Tables Vol C Tables 4.2.6.8 and 6.1.1.4'
H H 0.0000 0.0000 'International Tables Vol C Tables 4.2.6.8 and 6.1.1.4'
B B 0.0013 0.0007 'International Tables Vol C Tables 4.2.6.8 and 6.1.1.4'
Fe Fe 0.3463 0.8444 'International Tables Vol C Tables 4.2.6.8 and 6.1.1.4'
O O 0.0106 0.0060 'International Tables Vol C Tables 4.2.6.8 and 6.1.1.4'

loop_
_geom_angle_atom_site_label_1
_geom_angle_atom_site_label_2
_geom_angle_atom_site_label_3
_geom_angle
_geom_angle_site_symmetry_1
_geom_angle_site_symmetry_3
_geom_angle_publ_flag
C1 C1 C2 108.36(19) 6 . ?
C1 C1 Fe1 69.83(10) 6 . ?
C2 C1 Fe1 70.16(15) . . ?
C1 C1 H1 125.8 6 . ?
C2 C1 H1 125.8 . . ?
Fe1 C1 H1 125.8 . . ?
C1 C2 C3 108.6(3) . . ?
C1 C2 Fe1 69.40(17) . . ?
C3 C2 Fe1 69.76(19) . . ?
C1 C2 H2 125.7 . . ?
C3 C2 H2 125.7 . . ?
Fe1 C2 H2 126.7 . . ?
C2 C3 C2 106.0(3) 6 . ?
C2 C3 B1 126.86(17) 6 . ?
C2 C3 B1 126.86(17) . . ?
C2 C3 Fe1 69.25(18) 6 . ?
C2 C3 Fe1 69.25(18) . . ?
B1 C3 Fe1 121.7(3) . . ?
O1 C4 C4 105.08(19) . 6 ?
O1 C4 H4A 110.7 . . ?
C4 C4 H4A 110.7 6 . ?
O1 C4 H4B 110.7 . . ?
C4 C4 H4B 110.7 6 . ?
H4A C4 H4B 108.8 . . ?
O1 B1 O1 113.7(4) . 6 ?
O1 B1 C3 123.15(18) . . ?
O1 B1 C3 123.15(18) 6 . ?
C1 Fe1 C1 40.3(2) . 6 ?
C1 Fe1 C1 180.0(2) . 5 ?
C1 Fe1 C1 139.7(2) 6 5 ?
C1 Fe1 C1 139.7(2) . 2 ?
C1 Fe1 C1 180.0(2) 6 2 ?
C1 Fe1 C1 40.3(2) 5 2 ?
C1 Fe1 C2 139.56(12) . 5 ?
C1 Fe1 C2 112.01(13) 6 5 ?
C1 Fe1 C2 40.44(12) 5 5 ?
C1 Fe1 C2 67.99(13) 2 5 ?
C1 Fe1 C2 40.44(12) . . ?
C1 Fe1 C2 67.99(13) 6 . ?
C1 Fe1 C2 139.56(12) 5 . ?
C1 Fe1 C2 112.01(13) 2 . ?
C2 Fe1 C2 180.00(19) 5 . ?
C1 Fe1 C2 67.99(13) . 6 ?
C1 Fe1 C2 40.44(12) 6 6 ?
C1 Fe1 C2 112.01(13) 5 6 ?
C1 Fe1 C2 139.56(12) 2 6 ?
C2 Fe1 C2 111.85(18) 5 6 ?
C2 Fe1 C2 68.15(18) . 6 ?
C1 Fe1 C2 112.01(13) . 2 ?
C1 Fe1 C2 139.56(12) 6 2 ?
C1 Fe1 C2 67.99(13) 5 2 ?
C1 Fe1 C2 40.44(12) 2 2 ?
C2 Fe1 C2 68.15(18) 5 2 ?
C2 Fe1 C2 111.85(18) . 2 ?
C2 Fe1 C2 180.00(15) 6 2 ?
C1 Fe1 C3 68.84(12) . . ?
C1 Fe1 C3 68.84(12) 6 . ?
C1 Fe1 C3 111.16(12) 5 . ?
C1 Fe1 C3 111.16(12) 2 . ?
C2 Fe1 C3 139.01(10) 5 . ?
C2 Fe1 C3 40.99(10) . . ?
C2 Fe1 C3 40.99(10) 6 . ?
C2 Fe1 C3 139.01(10) 2 . ?
C1 Fe1 C3 111.16(12) . 5 ?
C1 Fe1 C3 111.16(12) 6 5 ?
C1 Fe1 C3 68.84(12) 5 5 ?
C1 Fe1 C3 68.84(12) 2 5 ?
C2 Fe1 C3 40.99(10) 5 5 ?
C2 Fe1 C3 139.01(10) . 5 ?
C2 Fe1 C3 139.01(10) 6 5 ?
C2 Fe1 C3 40.99(10) 2 5 ?
C3 Fe1 C3 180.0(2) . 5 ?
B1 O1 C4 108.1(3) . . ?

loop_
_geom_bond_atom_site_label_1
_geom_bond_atom_site_label_2
_geom_bond_distance
_geom_bond_site_symmetry_2
_geom_bond_publ_flag
C1 C1 1.404(7) 6 ?
C1 C2 1.411(4) . ?
C1 Fe1 2.036(3) . ?
C1 H1 0.9500 . ?
C2 C3 1.435(4) . ?
C2 Fe1 2.046(3) . ?
C2 H2 0.9500 . ?
C3 C2 1.435(4) 6 ?
C3 B1 1.538(6) . ?
C3 Fe1 2.053(4) . ?
C4 O1 1.443(4) . ?
C4 C4 1.518(8) 6 ?
C4 H4A 0.9900 . ?
C4 H4B 0.9900 . ?
B1 O1 1.355(3) . ?
B1 O1 1.355(3) 6 ?
Fe1 C1 2.036(3) 6 ?
Fe1 C1 2.036(3) 5 ?
Fe1 C1 2.036(3) 2 ?
Fe1 C2 2.046(3) 5 ?
Fe1 C2 2.046(3) 6 ?
Fe1 C2 2.046(3) 2 ?
Fe1 C3 2.053(4) 5 ?

loop_
_geom_torsion_atom_site_label_1
_geom_torsion_atom_site_label_2
_geom_torsion_atom_site_label_3
_geom_torsion_atom_site_label_4
_geom_torsion
_geom_torsion_site_symmetry_1
_geom_torsion_site_symmetry_2
_geom_torsion_site_symmetry_3
_geom_torsion_site_symmetry_4
_geom_torsion_publ_flag
C1 C1 C2 C3 -0.7(3) 6 . . . ?
Fe1 C1 C2 C3 58.9(2) . . . . ?
C1 C1 C2 Fe1 -59.61(9) 6 . . . ?
C1 C2 C3 C2 1.1(4) . . . 6 ?
Fe1 C2 C3 C2 59.8(2) . . . 6 ?
C1 C2 C3 B1 -173.4(3) . . . . ?
Fe1 C2 C3 B1 -114.7(4) . . . . ?
C1 C2 C3 Fe1 -58.7(2) . . . . ?
C2 C3 B1 O1 4.0(6) 6 . . . ?
C2 C3 B1 O1 177.4(3) . . . . ?
Fe1 C3 B1 O1 90.7(4) . . . . ?
C2 C3 B1 O1 -177.4(3) 6 . . 6 ?
C2 C3 B1 O1 -4.0(6) . . . 6 ?
Fe1 C3 B1 O1 -90.7(4) . . . 6 ?
C2 C1 Fe1 C1 -119.29(17) . . . 6 ?
C1 C1 Fe1 C1 177(100) 6 . . 5 ?
C2 C1 Fe1 C1 57(42) . . . 5 ?
C1 C1 Fe1 C1 180.0 6 . . 2 ?
C2 C1 Fe1 C1 60.71(17) . . . 2 ?
C1 C1 Fe1 C2 -60.71(17) 6 . . 5 ?
C2 C1 Fe1 C2 180.0 . . . 5 ?
C1 C1 Fe1 C2 119.29(17) 6 . . . ?
C1 C1 Fe1 C2 37.60(10) 6 . . 6 ?
C2 C1 Fe1 C2 -81.7(2) . . . 6 ?
C1 C1 Fe1 C2 -142.40(10) 6 . . 2 ?
C2 C1 Fe1 C2 98.3(2) . . . 2 ?
C1 C1 Fe1 C3 81.83(7) 6 . . . ?
C2 C1 Fe1 C3 -37.46(16) . . . . ?
C1 C1 Fe1 C3 -98.17(7) 6 . . 5 ?
C2 C1 Fe1 C3 142.54(16) . . . 5 ?
C3 C2 Fe1 C1 -120.1(3) . . . . ?
C1 C2 Fe1 C1 37.5(2) . . . 6 ?
C3 C2 Fe1 C1 -82.63(19) . . . 6 ?
C1 C2 Fe1 C1 180.0 . . . 5 ?
C3 C2 Fe1 C1 59.9(3) . . . 5 ?
C1 C2 Fe1 C1 -142.5(2) . . . 2 ?
C3 C2 Fe1 C1 97.37(19) . . . 2 ?
C1 C2 Fe1 C2 -70(15) . . . 5 ?
C3 C2 Fe1 C2 170(15) . . . 5 ?
C1 C2 Fe1 C2 81.26(19) . . . 6 ?
C3 C2 Fe1 C2 -38.88(19) . . . 6 ?
C1 C2 Fe1 C2 -98.74(19) . . . 2 ?
C3 C2 Fe1 C2 141.12(19) . . . 2 ?
C1 C2 Fe1 C3 120.1(3) . . . . ?
C1 C2 Fe1 C3 -59.9(3) . . . 5 ?
C3 C2 Fe1 C3 180.0 . . . 5 ?
C2 C3 Fe1 C1 -80.4(2) 6 . . . ?
C2 C3 Fe1 C1 36.98(19) . . . . ?
B1 C3 Fe1 C1 158.30(11) . . . . ?
C2 C3 Fe1 C1 -36.98(19) 6 . . 6 ?
C2 C3 Fe1 C1 80.4(2) . . . 6 ?
B1 C3 Fe1 C1 -158.30(11) . . . 6 ?
C2 C3 Fe1 C1 99.6(2) 6 . . 5 ?
C2 C3 Fe1 C1 -143.02(19) . . . 5 ?
B1 C3 Fe1 C1 -21.70(11) . . . 5 ?
C2 C3 Fe1 C1 143.02(19) 6 . . 2 ?
C2 C3 Fe1 C1 -99.6(2) . . . 2 ?
B1 C3 Fe1 C1 21.70(11) . . . 2 ?
C2 C3 Fe1 C2 62.7(3) 6 . . 5 ?
C2 C3 Fe1 C2 180.0 . . . 5 ?
B1 C3 Fe1 C2 -58.67(16) . . . 5 ?
C2 C3 Fe1 C2 -117.3(3) 6 . . . ?
B1 C3 Fe1 C2 121.33(16) . . . . ?
C2 C3 Fe1 C2 117.3(3) . . . 6 ?
B1 C3 Fe1 C2 -121.33(16) . . . 6 ?
C2 C3 Fe1 C2 180.0 6 . . 2 ?
C2 C3 Fe1 C2 -62.7(3) . . . 2 ?
B1 C3 Fe1 C2 58.67(16) . . . 2 ?
C2 C3 Fe1 C3 -170(4) 6 . . 5 ?
C2 C3 Fe1 C3 -53(4) . . . 5 ?
B1 C3 Fe1 C3 69(100) . . . 5 ?
O1 B1 O1 C4 0.8(5) 6 . . . ?
C3 B1 O1 C4 179.5(3) . . . . ?
C4 C4 O1 B1 -0.4(3) 6 . . . ?
